data_4022400
loop_
_publ_author_name
'Fran\,cisco M. Raymo'
'Silvia Giordani'
'Andrew J. P. White'
'David J. Williams'

_publ_section_title
;
 Digital Processing with a Three-State Molecular Switch
;
_journal_name_full 'Journal of Organic Chemistry'
_journal_page_first 4158
_journal_page_last 4169
_journal_paper_doi 10.1021/jo0340455
_journal_volume 68
_journal_year 2003
_chemical_formula_sum 'C24.5 H31 N2 O4.5'
_chemical_formula_weight 425.51
_chemical_name_systematic
; 
 ? 
;
_space_group_IT_number 15
_symmetry_cell_setting monoclinic
_symmetry_space_group_name_Hall '-I 2ya'
_symmetry_space_group_name_H-M 'I 1 2/a 1'
_atom_sites_solution_hydrogens geom
_atom_sites_solution_primary direct
_atom_sites_solution_secondary difmap
_audit_creation_method SHELXL
_cell_angle_alpha 90.00
_cell_angle_beta 93.657(6)
_cell_angle_gamma 90.00
_cell_formula_units_Z 8
_cell_length_a 11.3788(4)
_cell_length_b 14.1391(6)
_cell_length_c 28.7671(14)
_cell_measurement_reflns_used 27
_cell_measurement_temperature 183(2)
_cell_measurement_theta_max 24.98
_cell_measurement_theta_min 10.51
_cell_volume 4618.8(3)
_computing_cell_refinement 'Siemens XSCANS'
_computing_data_collection 'Siemens XSCANS'
_computing_data_reduction 'Siemens SHELXTL'
_computing_molecular_graphics 'Siemens SHELXTL'
_computing_publication_material 'Siemens SHELXTL'
_computing_structure_refinement 'SHELXL-93 (Sheldrick, 1993)'
_computing_structure_solution 'SHELXS-86 (Sheldrick, 1990)'
_diffrn_ambient_temperature 183(2)
_diffrn_measurement_device 'Siemens P4'
_diffrn_measurement_method '\w scans'
_diffrn_radiation_monochromator graphite
_diffrn_radiation_source 'fine-focus sealed tube'
_diffrn_radiation_type CuK\a
_diffrn_radiation_wavelength 1.54178
_diffrn_reflns_av_R_equivalents 0.0162
_diffrn_reflns_av_sigmaI/netI 0.0293
_diffrn_reflns_limit_h_max 12
_diffrn_reflns_limit_h_min -8
_diffrn_reflns_limit_k_max 15
_diffrn_reflns_limit_k_min -11
_diffrn_reflns_limit_l_max 32
_diffrn_reflns_limit_l_min -26
_diffrn_reflns_number 3504
_diffrn_reflns_theta_max 59.99
_diffrn_reflns_theta_min 3.08
_diffrn_standards_interval_count 97
_diffrn_standards_number 3
_exptl_absorpt_coefficient_mu 0.682
_exptl_absorpt_correction_type none
_exptl_crystal_colour 'Colourless/magenta dichroic'
_exptl_crystal_density_diffrn 1.224
_exptl_crystal_description 'platy needles'
_exptl_crystal_F_000 1824
_exptl_crystal_size_max 0.40
_exptl_crystal_size_mid 0.15
_exptl_crystal_size_min 0.10
_refine_diff_density_max 0.178
_refine_diff_density_min -0.156
_refine_diff_density_rms 0.035
_refine_ls_extinction_coef 0.00007(3)
_refine_ls_extinction_expression Fc^*^=kFc[1+0.001xFc^2^\l^3^/sin(2\q)]^-1/4^
_refine_ls_extinction_method SHELXL
_refine_ls_goodness_of_fit_all 1.007
_refine_ls_goodness_of_fit_obs 1.134
_refine_ls_matrix_type full
_refine_ls_number_parameters 244
_refine_ls_number_reflns 3230
_refine_ls_number_restraints 3
_refine_ls_restrained_S_all 0.986
_refine_ls_restrained_S_obs 1.135
_refine_ls_R_factor_all 0.0750
_refine_ls_R_factor_obs 0.0522
_refine_ls_shift/esd_max 0.000
_refine_ls_shift/esd_mean 0.000
_refine_ls_structure_factor_coef Fsqd
_refine_ls_weighting_details 'w=1/[\s^2^(Fo^2^)+(0.0905P)^2^+0.0000P] where P=(Fo^2^+2Fc^2^)/3'
_refine_ls_weighting_scheme calc
_refine_ls_wR_factor_all 0.1512
_refine_ls_wR_factor_obs 0.1384
_reflns_number_observed 2248
_reflns_number_total 3433
_reflns_observed_criterion >2sigma(I)
_cod_data_source_file jo0340455si20030206_032450.cif
_cod_data_source_block (R/S)-SP
_cod_depositor_comments
;
The following automatic conversions were performed:
'_symmetry_cell_setting' value 'Monoclinic' changed to 'monoclinic'
according to '/home/saulius/struct/CIF-dictionaries/cif_core.dic'
dictionary named 'cif_core.dic' version 2.4.1 from 2010-06-29.

Automatic conversion script
Id: cif_fix_enum 1527 2010-12-29 10:47:43Z saulius 

The following automatic conversions were performed:

'_refine_ls_weighting_scheme' value 'calc
w=1/[\s^2^(Fo^2^)+(0.0905P)^2^+0.0000P] where P=(Fo^2^+2Fc^2^)/3' was
changed to 'calc'. New tag '_refine_ls_weighting_details' was
created. The value of the new tag was set to
'w=1/[\s^2^(Fo^2^)+(0.0905P)^2^+0.0000P] where P=(Fo^2^+2Fc^2^)/3'.

Automatic conversion script
Id: cif_fix_values 3143 2015-03-26 13:38:13Z robertas 
;
_cod_original_sg_symbol_H-M 'I 2/a'
_cod_original_formula_sum 'C24.50 H31 N2 O4.50'
_cod_database_code 4022400

loop_
_symmetry_equiv_pos_as_xyz
'x, y, z'
'-x+1/2, y, -z'
'x+1/2, y+1/2, z+1/2'
'-x+1, y+1/2, -z+1/2'
'-x, -y, -z'
'x-1/2, -y, z'
'-x+1/2, -y+1/2, -z+1/2'
'x, -y+1/2, z+1/2'

loop_
_atom_site_aniso_label
_atom_site_aniso_U_11
_atom_site_aniso_U_22
_atom_site_aniso_U_33
_atom_site_aniso_U_23
_atom_site_aniso_U_13
_atom_site_aniso_U_12
N1 0.0467(9) 0.0655(12) 0.0834(15) 0.0062(11) 0.0090(9) -0.0015(9)
C2 0.0326(10) 0.0534(13) 0.106(2) 0.0138(12) 0.0144(11) 0.0069(9)
C3 0.0423(12) 0.065(2) 0.157(3) 0.036(2) 0.0184(14) 0.0079(12)
C4 0.0401(14) 0.048(2) 0.230(5) 0.024(2) 0.026(2) 0.0057(11)
C5 0.049(2) 0.064(2) 0.229(5) -0.036(3) 0.019(2) 0.0033(13)
C6 0.0444(12) 0.088(2) 0.140(3) -0.035(2) 0.0180(14) 0.0040(13)
C7 0.0304(9) 0.0595(13) 0.103(2) -0.0040(13) 0.0155(11) 0.0051(9)
C8 0.0329(10) 0.0691(14) 0.091(2) 0.0103(13) 0.0144(10) 0.0014(9)
C9 0.078(2) 0.124(3) 0.093(2) 0.005(2) 0.011(2) -0.004(2)
C10 0.147(4) 0.213(6) 0.094(3) -0.008(4) -0.032(3) 0.010(4)
O11 0.254(7) 0.290(8) 0.097(3) -0.023(4) -0.027(3) -0.005(6)
C12 0.0399(11) 0.104(2) 0.104(2) 0.010(2) 0.0237(12) 0.0014(12)
C13 0.0458(13) 0.114(2) 0.114(2) 0.040(2) 0.0082(13) 0.0023(14)
C14 0.0265(9) 0.0537(13) 0.108(2) 0.0088(12) 0.0133(10) 0.0021(9)
O15 0.0287(7) 0.0516(9) 0.151(2) -0.0081(10) 0.0207(8) -0.0031(6)
C16 0.0375(10) 0.0494(12) 0.091(2) 0.0022(11) 0.0114(10) -0.0008(9)
C17 0.0338(10) 0.0565(13) 0.099(2) -0.0018(12) 0.0093(10) -0.0016(9)
C18 0.0397(10) 0.0609(14) 0.094(2) 0.0016(12) 0.0078(10) 0.0056(10)
C19 0.0536(12) 0.0476(12) 0.093(2) 0.0073(12) 0.0082(11) 0.0048(10)
C20 0.0474(11) 0.0488(12) 0.096(2) 0.0068(11) 0.0064(11) -0.0055(9)
C21 0.0352(10) 0.0527(12) 0.089(2) 0.0070(11) 0.0078(10) -0.0049(9)
C22 0.0346(10) 0.0574(14) 0.120(2) 0.0041(13) 0.0093(11) -0.0083(9)
C23 0.0307(10) 0.0656(15) 0.130(2) 0.0011(15) 0.0126(11) -0.0024(10)
N24 0.0750(15) 0.0562(13) 0.135(2) 0.0064(13) 0.0133(14) 0.0085(12)
O25 0.0735(13) 0.0731(13) 0.202(3) -0.0056(15) 0.0098(14) 0.0290(11)
O26 0.100(2) 0.0504(12) 0.263(4) -0.005(2) 0.039(2) -0.0059(11)

loop_
_atom_site_label
_atom_site_type_symbol
_atom_site_fract_x
_atom_site_fract_y
_atom_site_fract_z
_atom_site_U_iso_or_equiv
_atom_site_thermal_displace_type
_atom_site_occupancy
_atom_site_calc_flag
_atom_site_refinement_flags
_atom_site_disorder_group
N1 N 0.2592(2) 0.50042(14) 0.36381(8) 0.0650(5) Uani 1 d . .
C2 C 0.2078(2) 0.4195(2) 0.34288(10) 0.0636(7) Uani 1 d . .
C3 C 0.1772(2) 0.3352(2) 0.36389(14) 0.0876(10) Uani 1 d . .
H3A H 0.1870(2) 0.3262(2) 0.39663(14) 0.105 Uiso 1 calc R .
C4 C 0.1309(2) 0.2644(2) 0.3339(2) 0.1053(14) Uani 1 d . .
H4A H 0.1087(2) 0.2057(2) 0.3469(2) 0.126 Uiso 1 calc R .
C5 C 0.1167(3) 0.2768(2) 0.2867(2) 0.114(2) Uani 1 d . .
H5A H 0.0852(3) 0.2270(2) 0.2675(2) 0.136 Uiso 1 calc R .
C6 C 0.1478(2) 0.3613(2) 0.26685(14) 0.0904(10) Uani 1 d . .
H6A H 0.1384(2) 0.3700(2) 0.23408(14) 0.108 Uiso 1 calc R .
C7 C 0.1925(2) 0.4324(2) 0.29508(10) 0.0638(7) Uani 1 d . .
C8 C 0.2390(2) 0.5288(2) 0.28305(10) 0.0640(7) Uani 1 d . .
C9 C 0.2630(3) 0.5163(3) 0.41308(12) 0.0981(10) Uani 1 d D .
H9A H 0.1978(3) 0.4813(3) 0.42652(12) 0.118 Uiso 1 calc R .
H9B H 0.2518(3) 0.5845(3) 0.41920(12) 0.118 Uiso 1 calc R .
C10 C 0.3775(5) 0.4846(5) 0.4360(2) 0.153(2) Uani 1 d D .
H10A H 0.3929(5) 0.4189(5) 0.4261(2) 0.184 Uiso 0.85 calc PR 1
H10B H 0.4411(5) 0.5250(5) 0.4249(2) 0.184 Uiso 0.85 calc PR 1
H10C H 0.3980(5) 0.5197(5) 0.4639(2) 0.184 Uiso 0.15 d PR 2
H10D H 0.4371(5) 0.4951(5) 0.4144(2) 0.184 Uiso 0.15 d PR 2
O11 O 0.3825(6) 0.4874(5) 0.4824(2) 0.215(3) Uani 0.85 d PD 1
H11 H 0.3591(28) 0.5455(10) 0.4907(12) 0.057(9) Uiso 0.85 d PD 1
O11' O 0.3664(25) 0.3901(16) 0.4448(10) 0.178(10) Uiso 0.15 d PD 2
C12 C 0.3654(2) 0.5163(2) 0.26697(11) 0.0818(8) Uani 1 d . .
H12A H 0.3973(2) 0.5781(2) 0.25897(11) 0.123 Uiso 1 calc R .
H12B H 0.3634(2) 0.4750(2) 0.23958(11) 0.123 Uiso 1 calc R .
H12C H 0.4155(2) 0.4878(2) 0.29219(11) 0.123 Uiso 1 calc R .
C13 C 0.1661(2) 0.5839(3) 0.24600(12) 0.0911(10) Uani 1 d . .
H13A H 0.2038(2) 0.6450(3) 0.24085(12) 0.137 Uiso 1 calc R .
H13B H 0.0868(2) 0.5943(3) 0.25644(12) 0.137 Uiso 1 calc R .
H13C H 0.1608(2) 0.5478(3) 0.21685(12) 0.137 Uiso 1 calc R .
C14 C 0.2421(2) 0.5772(2) 0.33115(10) 0.0623(7) Uani 1 d . .
O15 O 0.12075(11) 0.61214(11) 0.33713(8) 0.0765(6) Uani 1 d . .
C16 C 0.0957(2) 0.7032(2) 0.34528(9) 0.0589(6) Uani 1 d . .
C17 C -0.0224(2) 0.7256(2) 0.34861(10) 0.0629(6) Uani 1 d . .
H17A H -0.0806(2) 0.6775(2) 0.34545(10) 0.075 Uiso 1 calc R .
C18 C -0.0548(2) 0.8176(2) 0.35648(10) 0.0648(6) Uani 1 d . .
H18A H -0.1353(2) 0.8337(2) 0.35860(10) 0.078 Uiso 1 calc R .
C19 C 0.0315(2) 0.8862(2) 0.36127(10) 0.0644(6) Uani 1 d . .
C20 C 0.1492(2) 0.8651(2) 0.35870(10) 0.0638(6) Uani 1 d . .
H20A H 0.2068(2) 0.9136(2) 0.36254(10) 0.077 Uiso 1 calc R .
C21 C 0.1830(2) 0.7723(2) 0.35045(9) 0.0587(6) Uani 1 d . .
C22 C 0.3045(2) 0.7434(2) 0.34810(11) 0.0706(7) Uani 1 d . .
H22A H 0.3657(2) 0.7888(2) 0.35268(11) 0.085 Uiso 1 calc R .
C23 C 0.3314(2) 0.6541(2) 0.33963(11) 0.0750(8) Uani 1 d . .
H23A H 0.4122(2) 0.6378(2) 0.33890(11) 0.090 Uiso 1 calc R .
N24 N -0.0024(2) 0.9834(2) 0.36867(11) 0.0884(8) Uani 1 d . .
O25 O -0.1055(2) 1.0015(2) 0.37290(11) 0.1163(9) Uani 1 d . .
O26 O 0.0732(2) 1.0438(2) 0.37039(13) 0.1368(12) Uani 1 d . .

loop_
_atom_type_symbol
_atom_type_description
_atom_type_scat_dispersion_real
_atom_type_scat_dispersion_imag
_atom_type_scat_source
C C 0.0181 0.0091 'International Tables Vol C Tables 4.2.6.8 and 6.1.1.4'
H H 0.0000 0.0000 'International Tables Vol C Tables 4.2.6.8 and 6.1.1.4'
N N 0.0311 0.0180 'International Tables Vol C Tables 4.2.6.8 and 6.1.1.4'
O O 0.0492 0.0322 'International Tables Vol C Tables 4.2.6.8 and 6.1.1.4'

loop_
_geom_angle_atom_site_label_1
_geom_angle_atom_site_label_2
_geom_angle_atom_site_label_3
_geom_angle
C2 N1 C9 122.5(2)
C2 N1 C14 107.4(2)
C9 N1 C14 121.4(2)
C7 C2 C3 121.7(3)
C7 C2 N1 109.9(2)
C3 C2 N1 128.4(3)
C2 C3 C4 116.1(3)
C5 C4 C3 122.3(3)
C4 C5 C6 120.3(4)
C7 C6 C5 119.0(4)
C6 C7 C2 120.6(3)
C6 C7 C8 130.4(3)
C2 C7 C8 108.8(2)
C7 C8 C13 116.1(2)
C7 C8 C14 100.6(2)
C13 C8 C14 112.4(2)
C7 C8 C12 108.1(2)
C13 C8 C12 108.9(2)
C14 C8 C12 110.5(2)
N1 C9 C10 111.2(3)
O11 C10 C9 114.5(5)
O11' C10 C9 106.7(13)
N1 C14 O15 105.2(2)
N1 C14 C23 112.2(2)
O15 C14 C23 111.4(2)
N1 C14 C8 104.2(2)
O15 C14 C8 106.4(2)
C23 C14 C8 116.4(2)
C16 O15 C14 123.2(2)
O15 C16 C17 116.6(2)
O15 C16 C21 122.2(2)
C17 C16 C21 121.2(2)
C18 C17 C16 119.8(2)
C17 C18 C19 119.0(2)
C20 C19 C18 122.0(2)
C20 C19 N24 118.8(2)
C18 C19 N24 119.2(2)
C19 C20 C21 119.5(2)
C20 C21 C16 118.4(2)
C20 C21 C22 123.3(2)
C16 C21 C22 118.2(2)
C23 C22 C21 120.6(2)
C22 C23 C14 124.0(2)
O26 N24 O25 122.4(3)
O26 N24 C19 118.7(2)
O25 N24 C19 118.9(2)

loop_
_geom_bond_atom_site_label_1
_geom_bond_atom_site_label_2
_geom_bond_distance
N1 C2 1.403(3)
N1 C9 1.433(4)
N1 C14 1.441(3)
C2 C7 1.387(4)
C2 C3 1.391(4)
C3 C4 1.401(5)
C4 C5 1.369(6)
C5 C6 1.381(5)
C6 C7 1.370(4)
C7 C8 1.509(3)
C8 C13 1.523(4)
C8 C14 1.542(4)
C8 C12 1.549(3)
C9 C10 1.492(6)
C10 O11 1.333(6)
C10 O11' 1.37(2)
C14 O15 1.487(2)
C14 C23 1.497(3)
O15 C16 1.343(3)
C16 C17 1.390(3)
C16 C21 1.395(3)
C17 C18 1.374(3)
C18 C19 1.381(3)
C19 C20 1.379(3)
C19 N24 1.447(3)
C20 C21 1.392(3)
C21 C22 1.448(3)
C22 C23 1.325(4)
N24 O26 1.211(3)
N24 O25 1.214(3)
